data_4120457
loop_
_publ_author_name
'Furuyama, Taniyuki'
'Satoh, Koh'
'Kushiya, Tomofumi'
'Kobayashi, Nagao'

_publ_section_title
;
 Design, Synthesis, and Properties of Phthalocyanine Complexes with
 Main-Group Elements Showing Main Absorption and Fluorescence beyond 1000
 nm.
;
_journal_issue 2
_journal_name_full 'Journal of the American Chemical Society'
_journal_page_first 765
_journal_page_last 776
_journal_paper_doi 10.1021/ja411016f
_journal_volume 136
_journal_year 2014
_chemical_formula_moiety 'C98 H86 As N8 O2 S8, Cl O4'
_chemical_formula_sum 'C98 H86 As Cl N8 O6 S8'
_chemical_formula_weight 1838.60
_chemical_name_systematic
; 
 ? 
;
_space_group_IT_number 14
_symmetry_cell_setting monoclinic
_symmetry_Int_Tables_number 14
_symmetry_space_group_name_Hall '-P 2ybc'
_symmetry_space_group_name_H-M 'P 1 21/c 1'
_atom_sites_solution_hydrogens geom
_atom_sites_solution_primary direct
_atom_sites_solution_secondary difmap
_audit_creation_method SHELXL-97
_cell_angle_alpha 90.00
_cell_angle_beta 118.013(14)
_cell_angle_gamma 90.00
_cell_formula_units_Z 4
_cell_length_a 16.183(6)
_cell_length_b 22.854(8)
_cell_length_c 30.773(9)
_cell_measurement_temperature 100(2)
_cell_volume 10048(6)
_computing_cell_refinement 'Bruker SMART'
_computing_data_collection 'Bruker SMART'
_computing_data_reduction 'Bruker SAINT'
_computing_molecular_graphics 'Yadokari-XG 2009 (Wakita, Nemoto et al., 2009)'
_computing_publication_material 'Yadokari-XG 2009 (Wakita, Nemoto et al., 2009)'
_computing_structure_refinement 'SHELXL-97 (Sheldrick, 1997)'
_computing_structure_solution 'SHELXS-97 (Sheldrick, 1997)'
_diffrn_ambient_temperature 100(2)
_diffrn_detector_area_resol_mean 8.333
_diffrn_measured_fraction_theta_full 0.996
_diffrn_measured_fraction_theta_max 0.996
_diffrn_measurement_device_type 'Bruker APEX-II CCD'
_diffrn_measurement_method 'phi and omega scans'
_diffrn_radiation_monochromator 'Bruker Helios multilayered confocal mirror'
_diffrn_radiation_source 'Bruker TXS fine-focus rotating anode'
_diffrn_radiation_type MoK\a
_diffrn_radiation_wavelength 0.71073
_diffrn_reflns_av_R_equivalents 0.1791
_diffrn_reflns_av_sigmaI/netI 0.3626
_diffrn_reflns_limit_h_max 16
_diffrn_reflns_limit_h_min -19
_diffrn_reflns_limit_k_max 27
_diffrn_reflns_limit_k_min -25
_diffrn_reflns_limit_l_max 32
_diffrn_reflns_limit_l_min -37
_diffrn_reflns_number 48194
_diffrn_reflns_theta_full 25.35
_diffrn_reflns_theta_max 25.35
_diffrn_reflns_theta_min 1.16
_exptl_absorpt_coefficient_mu 0.585
_exptl_absorpt_correction_T_max 0.9927
_exptl_absorpt_correction_T_min 0.9855
_exptl_absorpt_correction_type empirical
_exptl_crystal_colour green
_exptl_crystal_density_diffrn 1.215
_exptl_crystal_density_method 'not measured'
_exptl_crystal_description plate
_exptl_crystal_F_000 3824
_exptl_crystal_size_max 0.10
_exptl_crystal_size_mid 0.10
_exptl_crystal_size_min 0.05
_platon_squeeze_details
;
;
_refine_diff_density_max 1.384
_refine_diff_density_min -0.518
_refine_diff_density_rms 0.113
_refine_ls_extinction_method none
_refine_ls_goodness_of_fit_ref 0.646
_refine_ls_hydrogen_treatment constr
_refine_ls_matrix_type full
_refine_ls_number_parameters 1117
_refine_ls_number_reflns 18350
_refine_ls_number_restraints 1440
_refine_ls_restrained_S_all 0.656
_refine_ls_R_factor_all 0.2623
_refine_ls_R_factor_gt 0.0857
_refine_ls_shift/su_max 0.000
_refine_ls_shift/su_mean 0.000
_refine_ls_structure_factor_coef Fsqd
_refine_ls_weighting_details 'calc w=1/[\s^2^(Fo^2^)+(0.0849P)^2^+0.0000P] where P=(Fo^2^+2Fc^2^)/3'
_refine_ls_weighting_scheme calc
_refine_ls_wR_factor_gt 0.1892
_refine_ls_wR_factor_ref 0.2358
_reflns_number_gt 13940
_reflns_number_total 18350
_reflns_threshold_expression >2sigma(I)
_cod_data_source_file ja411016f_si_007.cif
_cod_data_source_block pn
_cod_original_sg_symbol_H-M 'P 21/c'
_cod_database_code 4120457

loop_
_symmetry_equiv_pos_as_xyz
'x, y, z'
'-x, y+1/2, -z+1/2'
'-x, -y, -z'
'x, -y-1/2, z-1/2'

loop_
_atom_site_label
_atom_site_type_symbol
_atom_site_fract_x
_atom_site_fract_y
_atom_site_fract_z
_atom_site_U_iso_or_equiv
_atom_site_adp_type
_atom_site_occupancy
_atom_site_symmetry_multiplicity
_atom_site_calc_flag
_atom_site_refinement_flags
As1 As 0.74623(7) 0.49941(7) 0.49895(5) 0.0308(2) Uani 1 1 d U
O1 O 0.7799(4) 0.4954(3) 0.4536(2) 0.0454(19) Uani 1 1 d U
C1 C 0.8650(6) 0.5119(5) 0.4568(4) 0.070(4) Uani 1 1 d U
H1 H 0.8713 0.5546 0.4599 0.104 Uiso 1 1 calc R
H2 H 0.8677 0.4994 0.4270 0.104 Uiso 1 1 calc R
H3 H 0.9160 0.4935 0.4857 0.104 Uiso 1 1 calc R
O2 O 0.7128(4) 0.5028(3) 0.5459(2) 0.0475(19) Uani 1 1 d U
C2 C 0.6291(6) 0.4828(5) 0.5404(4) 0.062(3) Uani 1 1 d U
H4 H 0.5783 0.5061 0.5152 0.092 Uiso 1 1 calc R
H5 H 0.6275 0.4863 0.5717 0.092 Uiso 1 1 calc R
H6 H 0.6213 0.4417 0.5302 0.092 Uiso 1 1 calc R
N1 N 0.6184(4) 0.4989(4) 0.4438(2) 0.0259(18) Uani 1 1 d U
C3 C 0.5663(7) 0.4489(4) 0.4215(4) 0.026(2) Uani 1 1 d U
C4 C 0.4804(6) 0.4666(5) 0.3795(4) 0.026(2) Uani 1 1 d U
C5 C 0.4041(6) 0.4357(4) 0.3434(4) 0.035(2) Uani 1 1 d U
C6 C 0.3294(7) 0.4702(5) 0.3068(4) 0.047(3) Uani 1 1 d U
H7 H 0.2794 0.4512 0.2798 0.056 Uiso 1 1 calc R
C7 C 0.3294(7) 0.5281(5) 0.3101(4) 0.039(2) Uani 1 1 d U
H8 H 0.2776 0.5491 0.2858 0.046 Uiso 1 1 calc R
C8 C 0.4025(7) 0.5603(5) 0.3481(4) 0.038(3) Uani 1 1 d U
C9 C 0.4783(7) 0.5258(5) 0.3815(4) 0.025(2) Uani 1 1 d U
C10 C 0.5685(7) 0.5476(5) 0.4212(4) 0.029(2) Uani 1 1 d U
N2 N 0.5914(5) 0.6041(4) 0.4295(3) 0.032(2) Uani 1 1 d U
N3 N 0.7484(5) 0.5842(4) 0.4962(3) 0.028(2) Uani 1 1 d U
C11 C 0.6734(6) 0.6199(4) 0.4638(4) 0.024(2) Uani 1 1 d U
C12 C 0.7057(6) 0.6798(4) 0.4738(4) 0.030(2) Uani 1 1 d U
C13 C 0.6591(6) 0.7308(4) 0.4501(4) 0.031(2) Uani 1 1 d U
C14 C 0.7116(6) 0.7836(4) 0.4697(4) 0.039(3) Uani 1 1 d U
H9 H 0.6830 0.8202 0.4566 0.047 Uiso 1 1 calc R
C15 C 0.8016(6) 0.7825(4) 0.5067(4) 0.036(3) Uani 1 1 d U
H10 H 0.8344 0.8185 0.5171 0.043 Uiso 1 1 calc R
C16 C 0.8467(7) 0.7325(5) 0.5294(4) 0.040(3) Uani 1 1 d U
C17 C 0.7977(7) 0.6794(5) 0.5127(4) 0.031(2) Uani 1 1 d U
C18 C 0.8219(7) 0.6200(5) 0.5284(4) 0.028(2) Uani 1 1 d U
N4 N 0.9038(5) 0.6038(4) 0.5636(3) 0.029(2) Uani 1 1 d U
N5 N 0.8718(4) 0.4994(4) 0.5525(3) 0.0319(19) Uani 1 1 d U
C19 C 0.9257(7) 0.5479(5) 0.5775(4) 0.031(2) Uani 1 1 d U
C20 C 1.0150(7) 0.5306(5) 0.6147(4) 0.037(2) Uani 1 1 d U
C21 C 1.0955(7) 0.5620(5) 0.6482(4) 0.047(3) Uani 1 1 d U
C22 C 1.1682(7) 0.5299(5) 0.6798(4) 0.051(3) Uani 1 1 d U
H11 H 1.2215 0.5498 0.7040 0.062 Uiso 1 1 calc R
C23 C 1.1700(7) 0.4698(5) 0.6793(4) 0.037(2) Uani 1 1 d U
H12 H 1.2262 0.4498 0.7003 0.044 Uiso 1 1 calc R
C24 C 1.0918(7) 0.4383(5) 0.6489(4) 0.034(2) Uani 1 1 d U
C25 C 1.0129(7) 0.4685(5) 0.6144(4) 0.027(2) Uani 1 1 d U
C26 C 0.9246(7) 0.4520(5) 0.5748(4) 0.030(2) Uani 1 1 d U
N6 N 0.9001(5) 0.3965(4) 0.5677(3) 0.030(2) Uani 1 1 d U
N7 N 0.7452(5) 0.4125(4) 0.5010(3) 0.027(2) Uani 1 1 d U
C27 C 0.8163(7) 0.3786(4) 0.5324(4) 0.030(2) Uani 1 1 d U
C28 C 0.7880(6) 0.3169(4) 0.5228(4) 0.030(2) Uani 1 1 d U
C29 C 0.8349(6) 0.2646(4) 0.5440(4) 0.031(2) Uani 1 1 d U
C30 C 0.7836(6) 0.2146(4) 0.5266(4) 0.038(3) Uani 1 1 d U
H13 H 0.8116 0.1785 0.5418 0.045 Uiso 1 1 calc R
C31 C 0.6962(6) 0.2135(4) 0.4894(4) 0.035(3) Uani 1 1 d U
H14 H 0.6668 0.1765 0.4789 0.042 Uiso 1 1 calc R
C32 C 0.6459(6) 0.2629(4) 0.4652(4) 0.032(2) Uani 1 1 d U
C33 C 0.6973(6) 0.3156(5) 0.4837(4) 0.030(2) Uani 1 1 d U
C34 C 0.6725(6) 0.3765(5) 0.4708(4) 0.028(2) Uani 1 1 d U
N8 N 0.5929(5) 0.3937(4) 0.4329(3) 0.036(2) Uani 1 1 d U
S1 S 0.4044(2) 0.35975(14) 0.33814(13) 0.0581(10) Uani 1 1 d U
C35 C 0.2807(7) 0.3437(5) 0.3146(5) 0.040(3) Uani 1 1 d U
C36 C 0.2495(9) 0.3436(5) 0.3472(5) 0.063(3) Uani 1 1 d U
C37 C 0.1610(9) 0.3314(5) 0.3349(5) 0.075(3) Uani 1 1 d U
H15 H 0.1375 0.3343 0.3579 0.090 Uiso 1 1 calc R
C38 C 0.1035(8) 0.3137(5) 0.2855(6) 0.072(3) Uani 1 1 d U
H16 H 0.0404 0.3034 0.2759 0.086 Uiso 1 1 calc R
C39 C 0.1323(8) 0.3110(5) 0.2523(5) 0.073(3) Uani 1 1 d U
H17 H 0.0907 0.2981 0.2200 0.088 Uiso 1 1 calc R
C40 C 0.2313(8) 0.3281(5) 0.2652(5) 0.048(3) Uani 1 1 d U
C41 C 0.3085(8) 0.3637(5) 0.4023(4) 0.067(4) Uani 1 1 d U
H18 H 0.3738 0.3518 0.4146 0.101 Uiso 1 1 calc R
H19 H 0.2832 0.3454 0.4224 0.101 Uiso 1 1 calc R
H20 H 0.3051 0.4063 0.4043 0.101 Uiso 1 1 calc R
C42 C 0.2633(8) 0.3285(5) 0.2295(4) 0.083(4) Uani 1 1 d U
H21 H 0.3142 0.3001 0.2388 0.125 Uiso 1 1 calc R
H22 H 0.2861 0.3677 0.2278 0.125 Uiso 1 1 calc R
H23 H 0.2116 0.3179 0.1974 0.125 Uiso 1 1 calc R
S2 S 0.3957(2) 0.63658(14) 0.35100(14) 0.0720(12) Uani 1 1 d U
C43 C 0.2830(7) 0.6537(4) 0.3040(4) 0.037(2) Uani 1 1 d U
C44 C 0.2111(8) 0.6594(5) 0.3176(5) 0.055(3) Uani 1 1 d U
C45 C 0.1246(9) 0.6765(5) 0.2822(6) 0.082(4) Uani 1 1 d U
H24 H 0.0764 0.6825 0.2912 0.098 Uiso 1 1 calc R
C46 C 0.1061(9) 0.6849(6) 0.2372(5) 0.085(4) Uani 1 1 d U
H25 H 0.0439 0.6944 0.2135 0.103 Uiso 1 1 calc R
C47 C 0.1749(9) 0.6805(5) 0.2220(5) 0.080(3) Uani 1 1 d U
H26 H 0.1593 0.6885 0.1888 0.096 Uiso 1 1 calc R
C48 C 0.2673(8) 0.6642(5) 0.2558(5) 0.054(3) Uani 1 1 d U
C49 C 0.2265(9) 0.6462(5) 0.3692(5) 0.091(4) Uani 1 1 d U
H27 H 0.2519 0.6066 0.3786 0.136 Uiso 1 1 calc R
H28 H 0.1667 0.6489 0.3700 0.136 Uiso 1 1 calc R
H29 H 0.2707 0.6745 0.3923 0.136 Uiso 1 1 calc R
C50 C 0.3410(9) 0.6526(6) 0.2415(5) 0.109(5) Uani 1 1 d U
H30 H 0.3997 0.6708 0.2654 0.164 Uiso 1 1 calc R
H31 H 0.3222 0.6691 0.2087 0.164 Uiso 1 1 calc R
H32 H 0.3501 0.6103 0.2408 0.164 Uiso 1 1 calc R
S3 S 0.5455(2) 0.73217(13) 0.40146(13) 0.0599(11) Uani 1 1 d U
C51 C 0.5139(7) 0.8068(5) 0.3898(4) 0.045(3) Uani 1 1 d U
C52 C 0.4485(8) 0.8290(6) 0.4027(5) 0.067(3) Uani 1 1 d U
C53 C 0.4159(9) 0.8835(6) 0.3863(5) 0.086(4) Uani 1 1 d U
H33 H 0.3692 0.8987 0.3936 0.103 Uiso 1 1 calc R
C54 C 0.4439(8) 0.9165(6) 0.3613(5) 0.079(3) Uani 1 1 d U
H34 H 0.4169 0.9541 0.3507 0.094 Uiso 1 1 calc R
C55 C 0.5116(8) 0.8977(5) 0.3501(4) 0.067(3) Uani 1 1 d U
H35 H 0.5331 0.9223 0.3326 0.081 Uiso 1 1 calc R
C56 C 0.5494(8) 0.8409(5) 0.3651(4) 0.053(3) Uani 1 1 d U
C57 C 0.4107(8) 0.7912(6) 0.4275(5) 0.090(4) Uani 1 1 d U
H36 H 0.4323 0.8051 0.4612 0.135 Uiso 1 1 calc R
H37 H 0.4323 0.7510 0.4282 0.135 Uiso 1 1 calc R
H38 H 0.3421 0.7922 0.4096 0.135 Uiso 1 1 calc R
C58 C 0.6168(8) 0.8203(5) 0.3484(4) 0.076(4) Uani 1 1 d U
H39 H 0.6004 0.7804 0.3355 0.114 Uiso 1 1 calc R
H40 H 0.6802 0.8206 0.3762 0.114 Uiso 1 1 calc R
H41 H 0.6142 0.8463 0.3224 0.114 Uiso 1 1 calc R
S4 S 0.9598(2) 0.73340(14) 0.57982(13) 0.0592(11) Uani 1 1 d U
C59 C 0.9925(7) 0.8089(5) 0.5878(4) 0.049(3) Uani 1 1 d U
C60 C 0.9523(7) 0.8484(5) 0.6071(4) 0.050(3) Uani 1 1 d U
C61 C 0.9817(8) 0.9053(5) 0.6156(4) 0.072(3) Uani 1 1 d U
H42 H 0.9516 0.9330 0.6264 0.087 Uiso 1 1 calc R
C62 C 1.0554(8) 0.9216(6) 0.6082(5) 0.077(3) Uani 1 1 d U
H43 H 1.0776 0.9607 0.6147 0.093 Uiso 1 1 calc R
C63 C 1.0975(7) 0.8822(5) 0.5914(4) 0.064(3) Uani 1 1 d U
H44 H 1.1509 0.8946 0.5886 0.077 Uiso 1 1 calc R
C64 C 1.0668(7) 0.8261(5) 0.5785(4) 0.051(3) Uani 1 1 d U
C65 C 0.8779(6) 0.8276(5) 0.6218(4) 0.062(4) Uani 1 1 d U
H45 H 0.8894 0.8462 0.6528 0.093 Uiso 1 1 calc R
H46 H 0.8818 0.7850 0.6260 0.093 Uiso 1 1 calc R
H47 H 0.8154 0.8383 0.5960 0.093 Uiso 1 1 calc R
C66 C 1.1129(7) 0.7840(5) 0.5607(5) 0.076(4) Uani 1 1 d U
H48 H 1.1376 0.8047 0.5413 0.115 Uiso 1 1 calc R
H49 H 1.0675 0.7545 0.5401 0.115 Uiso 1 1 calc R
H50 H 1.1645 0.7649 0.5889 0.115 Uiso 1 1 calc R
S5 S 1.09287(19) 0.63847(14) 0.65425(13) 0.0608(11) Uani 1 1 d U
C67 C 1.2109(6) 0.6572(4) 0.6796(4) 0.035(3) Uani 1 1 d U
C68 C 1.2638(8) 0.6739(5) 0.7290(5) 0.051(3) Uani 1 1 d U
C69 C 1.3580(9) 0.6925(5) 0.7445(5) 0.079(4) Uani 1 1 d U
H51 H 1.3958 0.7039 0.7778 0.095 Uiso 1 1 calc R
C70 C 1.3948(9) 0.6944(6) 0.7128(6) 0.080(3) Uani 1 1 d U
H52 H 1.4571 0.7077 0.7238 0.096 Uiso 1 1 calc R
C71 C 1.3438(8) 0.6778(5) 0.6669(5) 0.076(3) Uani 1 1 d U
H53 H 1.3719 0.6786 0.6458 0.091 Uiso 1 1 calc R
C72 C 1.2509(8) 0.6589(5) 0.6469(5) 0.054(3) Uani 1 1 d U
C73 C 1.2237(8) 0.6703(5) 0.7620(5) 0.084(4) Uani 1 1 d U
H54 H 1.1643 0.6490 0.7460 0.125 Uiso 1 1 calc R
H55 H 1.2126 0.7099 0.7704 0.125 Uiso 1 1 calc R
H56 H 1.2670 0.6497 0.7921 0.125 Uiso 1 1 calc R
C74 C 1.1994(9) 0.6412(6) 0.5939(5) 0.103(5) Uani 1 1 d U
H57 H 1.2230 0.6639 0.5750 0.155 Uiso 1 1 calc R
H58 H 1.1324 0.6489 0.5811 0.155 Uiso 1 1 calc R
H59 H 1.2092 0.5994 0.5909 0.155 Uiso 1 1 calc R
S6 S 1.0928(2) 0.36151(14) 0.64960(14) 0.0702(12) Uani 1 1 d U
C75 C 1.2098(8) 0.3438(5) 0.6980(5) 0.058(3) Uani 1 1 d U
C76 C 1.2246(9) 0.3383(6) 0.7442(6) 0.077(3) Uani 1 1 d U
C77 C 1.3095(9) 0.3230(6) 0.7786(6) 0.089(4) Uani 1 1 d U
H60 H 1.3219 0.3210 0.8120 0.107 Uiso 1 1 calc R
C78 C 1.3775(10) 0.3105(6) 0.7675(6) 0.097(4) Uani 1 1 d U
H61 H 1.4362 0.2982 0.7933 0.116 Uiso 1 1 calc R
C79 C 1.3679(8) 0.3143(5) 0.7215(5) 0.075(3) Uani 1 1 d U
H62 H 1.4174 0.3053 0.7143 0.090 Uiso 1 1 calc R
C80 C 1.2731(9) 0.3338(6) 0.6826(6) 0.075(3) Uani 1 1 d U
C81 C 1.1549(10) 0.3532(7) 0.7590(6) 0.137(6) Uani 1 1 d U
H63 H 1.1773 0.3422 0.7935 0.205 Uiso 1 1 calc R
H64 H 1.0967 0.3322 0.7383 0.205 Uiso 1 1 calc R
H65 H 1.1431 0.3955 0.7553 0.205 Uiso 1 1 calc R
C82 C 1.2634(10) 0.3406(6) 0.6300(6) 0.119(5) Uani 1 1 d U
H66 H 1.2193 0.3114 0.6080 0.178 Uiso 1 1 calc R
H67 H 1.3246 0.3350 0.6314 0.178 Uiso 1 1 calc R
H68 H 1.2401 0.3799 0.6174 0.178 Uiso 1 1 calc R
S7 S 0.9474(2) 0.26595(15) 0.59427(14) 0.0711(12) Uani 1 1 d U
C83 C 0.9715(8) 0.1906(5) 0.6097(4) 0.056(3) Uani 1 1 d U
C84 C 1.0403(9) 0.1632(6) 0.5974(5) 0.070(3) Uani 1 1 d U
C85 C 1.0653(8) 0.1067(6) 0.6134(5) 0.076(3) Uani 1 1 d U
H69 H 1.1123 0.0879 0.6082 0.092 Uiso 1 1 calc R
C86 C 1.0239(9) 0.0771(6) 0.6366(5) 0.079(3) Uani 1 1 d U
H70 H 1.0394 0.0372 0.6451 0.095 Uiso 1 1 calc R
C87 C 0.9611(8) 0.1037(6) 0.6477(4) 0.075(3) Uani 1 1 d U
H71 H 0.9354 0.0822 0.6649 0.090 Uiso 1 1 calc R
C88 C 0.9327(8) 0.1625(6) 0.6345(5) 0.060(3) Uani 1 1 d U
C89 C 1.0846(8) 0.1948(6) 0.5725(5) 0.096(5) Uani 1 1 d U
H72 H 1.1401 0.1734 0.5765 0.144 Uiso 1 1 calc R
H73 H 1.1031 0.2339 0.5870 0.144 Uiso 1 1 calc R
H74 H 1.0402 0.1984 0.5374 0.144 Uiso 1 1 calc R
C90 C 0.8672(9) 0.1875(5) 0.6498(5) 0.093(4) Uani 1 1 d U
H75 H 0.8381 0.1560 0.6595 0.139 Uiso 1 1 calc R
H76 H 0.8186 0.2095 0.6223 0.139 Uiso 1 1 calc R
H77 H 0.9009 0.2139 0.6777 0.139 Uiso 1 1 calc R
S8 S 0.53370(19) 0.26471(13) 0.41549(12) 0.0454(9) Uani 1 1 d U
C91 C 0.5013(8) 0.1898(5) 0.4105(5) 0.060(3) Uani 1 1 d U
C92 C 0.5436(9) 0.1505(6) 0.3902(5) 0.071(3) Uani 1 1 d U
C93 C 0.5152(9) 0.0904(6) 0.3889(5) 0.089(4) Uani 1 1 d U
H78 H 0.5435 0.0606 0.3788 0.106 Uiso 1 1 calc R
C94 C 0.4468(9) 0.0757(6) 0.4022(5) 0.087(3) Uani 1 1 d U
H79 H 0.4272 0.0361 0.4000 0.105 Uiso 1 1 calc R
C95 C 0.4065(9) 0.1184(6) 0.4189(5) 0.087(3) Uani 1 1 d U
H80 H 0.3582 0.1078 0.4266 0.104 Uiso 1 1 calc R
C96 C 0.4349(9) 0.1732(6) 0.4240(5) 0.066(3) Uani 1 1 d U
C97 C 0.6173(7) 0.1653(5) 0.3757(4) 0.067(4) Uani 1 1 d U
H81 H 0.5991 0.2007 0.3554 0.100 Uiso 1 1 calc R
H82 H 0.6242 0.1328 0.3568 0.100 Uiso 1 1 calc R
H83 H 0.6770 0.1720 0.4053 0.100 Uiso 1 1 calc R
C98 C 0.3886(7) 0.2154(5) 0.4415(5) 0.076(4) Uani 1 1 d U
H84 H 0.4359 0.2405 0.4668 0.114 Uiso 1 1 calc R
H85 H 0.3539 0.1943 0.4554 0.114 Uiso 1 1 calc R
H86 H 0.3453 0.2397 0.4139 0.114 Uiso 1 1 calc R
Cl1 Cl 0.2915(2) 0.4914(2) 0.17111(15) 0.1043(13) Uani 1 1 d U
O3 O 0.2240(5) 0.5013(4) 0.1883(3) 0.111(3) Uani 1 1 d U
O4 O 0.3711(7) 0.4541(4) 0.2079(4) 0.111(3) Uani 1 1 d U
O5 O 0.3292(8) 0.5432(5) 0.1625(5) 0.165(4) Uani 1 1 d U
O6 O 0.2522(7) 0.4542(6) 0.1240(5) 0.169(4) Uani 1 1 d U

loop_
_atom_site_aniso_label
_atom_site_aniso_U_11
_atom_site_aniso_U_22
_atom_site_aniso_U_33
_atom_site_aniso_U_23
_atom_site_aniso_U_13
_atom_site_aniso_U_12
As1 0.0170(4) 0.0342(4) 0.0321(5) -0.0015(5) 0.0039(3) 0.0000(5)
O1 0.033(3) 0.026(4) 0.064(5) -0.003(4) 0.012(3) -0.012(4)
C1 0.052(6) 0.087(7) 0.066(7) -0.007(6) 0.025(5) -0.011(6)
O2 0.041(4) 0.044(4) 0.049(4) -0.005(4) 0.015(3) -0.010(4)
C2 0.042(5) 0.090(8) 0.049(6) 0.001(6) 0.019(5) -0.011(5)
N1 0.026(3) 0.027(4) 0.026(4) -0.003(4) 0.013(3) 0.001(4)
C3 0.020(4) 0.023(4) 0.026(4) -0.009(4) 0.003(3) -0.007(4)
C4 0.019(4) 0.032(4) 0.027(4) -0.014(4) 0.010(3) 0.001(4)
C5 0.016(4) 0.036(5) 0.043(5) -0.011(4) 0.005(4) -0.002(4)
C6 0.020(4) 0.051(5) 0.044(5) -0.009(5) -0.007(4) -0.001(4)
C7 0.021(4) 0.038(5) 0.040(5) -0.002(4) 0.001(3) 0.002(4)
C8 0.025(4) 0.039(5) 0.033(5) -0.003(4) -0.001(4) 0.005(4)
C9 0.019(4) 0.029(4) 0.024(4) -0.006(4) 0.006(3) 0.002(4)
C10 0.026(4) 0.024(4) 0.029(4) -0.002(4) 0.008(3) 0.006(4)
N2 0.020(4) 0.030(4) 0.032(4) -0.005(4) 0.001(3) -0.005(3)
N3 0.020(4) 0.024(4) 0.030(4) -0.007(3) 0.002(3) -0.009(3)
C11 0.014(4) 0.024(4) 0.019(4) 0.000(4) -0.004(3) -0.009(3)
C12 0.027(4) 0.038(5) 0.020(4) -0.007(4) 0.006(3) 0.002(4)
C13 0.029(4) 0.034(5) 0.028(5) -0.004(4) 0.012(4) -0.003(4)
C14 0.035(4) 0.026(5) 0.044(5) 0.000(4) 0.009(4) 0.000(4)
C15 0.028(4) 0.025(5) 0.042(5) -0.001(4) 0.006(4) 0.000(4)
C16 0.025(4) 0.044(5) 0.037(5) 0.001(4) 0.004(4) 0.005(4)
C17 0.025(4) 0.041(5) 0.026(4) -0.005(4) 0.012(3) -0.003(4)
C18 0.020(4) 0.035(4) 0.025(4) -0.008(4) 0.007(3) -0.006(4)
N4 0.018(4) 0.037(4) 0.032(4) -0.005(4) 0.010(3) 0.003(3)
N5 0.022(3) 0.032(4) 0.039(4) 0.000(4) 0.012(3) 0.002(4)
C19 0.020(4) 0.039(5) 0.032(4) -0.001(4) 0.010(3) 0.010(4)
C20 0.024(4) 0.045(5) 0.035(4) -0.005(4) 0.008(3) 0.004(4)
C21 0.024(4) 0.043(5) 0.056(5) -0.003(4) 0.003(4) 0.001(4)
C22 0.032(4) 0.048(5) 0.054(5) -0.007(5) 0.004(4) -0.006(5)
C23 0.028(4) 0.036(5) 0.037(5) -0.007(4) 0.007(4) -0.004(4)
C24 0.025(4) 0.039(5) 0.037(5) -0.003(4) 0.015(4) -0.015(4)
C25 0.016(4) 0.035(4) 0.034(4) -0.008(4) 0.015(3) 0.002(4)
C26 0.022(4) 0.034(5) 0.037(4) -0.004(4) 0.017(3) -0.005(4)
N6 0.026(4) 0.031(4) 0.033(4) 0.004(4) 0.013(3) 0.003(3)
N7 0.017(4) 0.033(4) 0.029(4) -0.001(3) 0.009(3) 0.000(3)
C27 0.018(4) 0.029(4) 0.033(4) 0.002(4) 0.002(3) 0.004(4)
C28 0.021(4) 0.032(4) 0.033(4) 0.001(4) 0.009(3) -0.001(4)
C29 0.018(4) 0.035(5) 0.033(5) 0.000(4) 0.007(4) -0.002(4)
C30 0.032(4) 0.035(5) 0.042(5) 0.002(4) 0.013(4) -0.003(4)
C31 0.025(4) 0.035(5) 0.048(5) -0.003(4) 0.019(4) -0.004(4)
C32 0.029(4) 0.037(5) 0.038(5) 0.005(4) 0.021(4) -0.003(4)
C33 0.019(4) 0.035(4) 0.035(4) -0.001(4) 0.011(3) 0.003(4)
C34 0.011(4) 0.040(4) 0.028(4) -0.001(4) 0.005(3) -0.001(4)
N8 0.020(4) 0.036(4) 0.035(4) 0.000(4) 0.000(3) -0.006(4)
S1 0.0283(18) 0.044(2) 0.074(3) -0.0038(18) 0.0011(17) 0.0043(15)
C35 0.038(5) 0.033(5) 0.046(5) 0.004(4) 0.018(4) -0.001(4)
C36 0.056(5) 0.055(5) 0.074(6) 0.006(5) 0.025(4) 0.002(5)
C37 0.065(5) 0.080(6) 0.091(6) -0.003(5) 0.045(5) 0.010(5)
C38 0.048(5) 0.077(6) 0.095(6) -0.008(5) 0.037(5) -0.004(5)
C39 0.060(5) 0.070(6) 0.068(6) -0.014(5) 0.013(5) 0.002(5)
C40 0.050(5) 0.051(5) 0.043(5) -0.004(4) 0.022(4) 0.006(4)
C41 0.085(7) 0.064(7) 0.068(7) 0.017(6) 0.047(6) 0.009(6)
C42 0.096(7) 0.082(8) 0.070(7) -0.011(6) 0.038(6) 0.005(6)
S2 0.0286(18) 0.038(2) 0.093(3) -0.005(2) -0.0177(18) 0.0091(16)
C43 0.028(4) 0.034(5) 0.046(5) 0.003(4) 0.015(4) 0.004(4)
C44 0.046(5) 0.049(5) 0.060(5) -0.010(4) 0.018(4) 0.007(4)
C45 0.060(5) 0.067(6) 0.093(6) -0.010(5) 0.016(5) 0.009(5)
C46 0.073(6) 0.071(6) 0.082(6) -0.006(5) 0.011(5) 0.007(5)
C47 0.083(6) 0.062(5) 0.065(6) 0.007(5) 0.011(5) -0.003(5)
C48 0.053(5) 0.046(5) 0.065(5) 0.010(5) 0.029(4) 0.004(4)
C49 0.100(7) 0.074(7) 0.103(8) -0.016(6) 0.051(6) -0.019(6)
C50 0.126(8) 0.109(8) 0.106(8) 0.022(7) 0.065(7) 0.010(7)
S3 0.0324(18) 0.034(2) 0.072(3) 0.0108(19) -0.0101(17) 0.0017(16)
C51 0.038(5) 0.041(5) 0.047(5) 0.008(4) 0.012(4) 0.006(4)
C52 0.058(5) 0.059(5) 0.067(5) 0.013(5) 0.015(4) 0.006(5)
C53 0.077(6) 0.072(6) 0.087(6) 0.011(5) 0.020(5) 0.013(5)
C54 0.072(5) 0.067(6) 0.084(6) 0.013(5) 0.026(5) 0.013(5)
C55 0.068(5) 0.058(5) 0.068(5) 0.010(5) 0.026(4) 0.004(5)
C56 0.054(5) 0.051(5) 0.046(5) -0.004(4) 0.015(4) 0.007(4)
C57 0.069(7) 0.104(8) 0.109(8) 0.023(6) 0.051(6) 0.009(6)
C58 0.081(7) 0.085(7) 0.068(7) -0.007(6) 0.039(6) -0.003(6)
S4 0.0296(18) 0.042(2) 0.072(3) -0.0050(19) -0.0047(17) -0.0025(16)
C59 0.026(4) 0.043(5) 0.047(5) -0.009(4) -0.007(4) 0.001(4)
C60 0.031(4) 0.049(5) 0.052(5) -0.012(4) 0.004(4) 0.003(4)
C61 0.053(5) 0.057(5) 0.083(6) -0.026(5) 0.012(4) -0.004(5)
C62 0.061(5) 0.053(6) 0.102(6) -0.019(5) 0.026(5) -0.019(5)
C63 0.048(5) 0.052(5) 0.088(6) -0.013(5) 0.029(4) -0.010(4)
C64 0.034(4) 0.044(5) 0.061(5) -0.008(4) 0.011(4) -0.002(4)
C65 0.036(5) 0.068(7) 0.061(7) -0.015(6) 0.005(5) 0.017(5)
C66 0.048(6) 0.079(7) 0.092(8) 0.000(6) 0.024(5) 0.001(6)
S5 0.0189(17) 0.039(2) 0.089(3) -0.0096(19) -0.0038(17) 0.0020(15)
C67 0.022(4) 0.041(5) 0.041(5) -0.004(4) 0.013(4) 0.002(4)
C68 0.044(5) 0.059(5) 0.045(5) -0.003(5) 0.018(4) 0.001(4)
C69 0.064(5) 0.073(6) 0.072(6) -0.009(5) 0.007(5) -0.007(5)
C70 0.061(5) 0.083(6) 0.091(6) -0.005(5) 0.031(5) -0.009(5)
C71 0.057(5) 0.083(6) 0.097(6) -0.012(5) 0.044(5) 0.009(5)
C72 0.041(4) 0.055(5) 0.069(5) -0.015(5) 0.029(4) 0.011(4)
C73 0.092(7) 0.078(7) 0.072(7) 0.000(6) 0.031(6) 0.006(6)
C74 0.112(8) 0.091(8) 0.096(8) -0.030(7) 0.041(6) 0.030(6)
S6 0.0320(19) 0.033(2) 0.091(3) 0.011(2) -0.0166(18) 0.0002(16)
C75 0.035(5) 0.066(5) 0.073(6) 0.005(5) 0.025(4) 0.004(4)
C76 0.056(5) 0.077(6) 0.093(6) 0.016(5) 0.031(5) 0.013(5)
C77 0.075(6) 0.090(6) 0.087(6) 0.012(5) 0.025(5) 0.012(5)
C78 0.080(6) 0.087(6) 0.093(6) 0.000(6) 0.016(5) 0.021(5)
C79 0.055(5) 0.076(6) 0.092(6) -0.007(5) 0.032(5) 0.025(5)
C80 0.062(5) 0.070(5) 0.079(6) -0.004(5) 0.022(4) 0.005(5)
C81 0.141(9) 0.154(9) 0.129(9) 0.029(7) 0.075(7) 0.003(7)
C82 0.127(8) 0.110(9) 0.116(9) -0.017(7) 0.055(7) 0.002(7)
S7 0.045(2) 0.042(2) 0.069(3) 0.001(2) -0.0203(18) 0.0000(18)
C83 0.050(5) 0.055(6) 0.047(5) 0.004(5) 0.010(4) 0.012(5)
C84 0.062(5) 0.064(6) 0.066(5) 0.008(5) 0.015(4) 0.005(5)
C85 0.074(5) 0.071(6) 0.079(6) 0.010(5) 0.031(4) 0.027(5)
C86 0.089(6) 0.068(6) 0.083(6) 0.012(5) 0.043(5) 0.023(5)
C87 0.088(6) 0.071(6) 0.068(5) 0.019(5) 0.039(4) 0.014(5)
C88 0.067(5) 0.062(5) 0.047(5) 0.003(5) 0.023(4) 0.020(5)
C89 0.060(7) 0.102(8) 0.117(8) 0.022(7) 0.035(6) 0.005(6)
C90 0.100(7) 0.098(8) 0.081(8) -0.001(6) 0.042(6) 0.012(6)
S8 0.0274(17) 0.036(2) 0.053(2) 0.0091(17) 0.0026(15) 0.0039(15)
C91 0.052(5) 0.055(6) 0.060(5) -0.007(5) 0.015(4) -0.009(5)
C92 0.060(5) 0.067(6) 0.073(6) -0.006(5) 0.021(4) -0.003(5)
C93 0.081(6) 0.076(6) 0.096(6) -0.026(5) 0.031(5) -0.005(5)
C94 0.084(6) 0.075(6) 0.103(6) -0.020(5) 0.044(5) -0.029(5)
C95 0.082(6) 0.074(6) 0.102(6) -0.011(5) 0.042(5) -0.016(5)
C96 0.060(5) 0.057(6) 0.076(6) -0.004(5) 0.027(4) -0.013(5)
C97 0.061(6) 0.071(7) 0.059(7) -0.003(6) 0.021(5) 0.011(6)
C98 0.059(6) 0.086(8) 0.087(8) -0.007(6) 0.037(6) 0.003(6)
Cl1 0.0547(19) 0.135(4) 0.116(3) 0.012(3) 0.034(2) -0.007(2)
O3 0.062(4) 0.145(6) 0.127(6) 0.005(6) 0.046(4) 0.012(5)
O4 0.116(6) 0.097(6) 0.114(6) -0.001(5) 0.047(5) 0.023(5)
O5 0.155(7) 0.130(7) 0.214(8) 0.037(6) 0.089(6) -0.016(6)
O6 0.122(7) 0.214(8) 0.151(8) -0.035(7) 0.047(6) -0.038(6)

loop_
_atom_type_symbol
_atom_type_description
_atom_type_scat_dispersion_real
_atom_type_scat_dispersion_imag
_atom_type_scat_source
C C 0.0033 0.0016 'International Tables Vol C Tables 4.2.6.8 and 6.1.1.4'
H H 0.0000 0.0000 'International Tables Vol C Tables 4.2.6.8 and 6.1.1.4'
As As 0.0499 2.0058 'International Tables Vol C Tables 4.2.6.8 and 6.1.1.4'
Cl Cl 0.1484 0.1585 'International Tables Vol C Tables 4.2.6.8 and 6.1.1.4'
N N 0.0061 0.0033 'International Tables Vol C Tables 4.2.6.8 and 6.1.1.4'
O O 0.0106 0.0060 'International Tables Vol C Tables 4.2.6.8 and 6.1.1.4'
S S 0.1246 0.1234 'International Tables Vol C Tables 4.2.6.8 and 6.1.1.4'

loop_
_geom_angle_atom_site_label_1
_geom_angle_atom_site_label_2
_geom_angle_atom_site_label_3
_geom_angle
O1 As1 O2 179.3(4)
O1 As1 N5 94.9(3)
O2 As1 N5 84.6(3)
O1 As1 N3 89.9(3)
O2 As1 N3 90.6(3)
N5 As1 N3 90.3(4)
O1 As1 N1 84.6(3)
O2 As1 N1 96.0(3)
N5 As1 N1 179.3(4)
N3 As1 N1 90.1(3)
O1 As1 N7 89.0(3)
O2 As1 N7 90.5(3)
N5 As1 N7 89.6(4)
N3 As1 N7 178.9(4)
N1 As1 N7 90.0(3)
C1 O1 As1 127.6(6)
O1 C1 H1 109.5
O1 C1 H2 109.5
H1 C1 H2 109.5
O1 C1 H3 109.5
H1 C1 H3 109.5
H2 C1 H3 109.5
C2 O2 As1 123.4(6)
O2 C2 H4 109.5
O2 C2 H5 109.5
H4 C2 H5 109.5
O2 C2 H6 109.5
H4 C2 H6 109.5
H5 C2 H6 109.5
C10 N1 C3 110.0(7)
C10 N1 As1 124.7(7)
C3 N1 As1 125.3(7)
N8 C3 N1 127.1(9)
N8 C3 C4 124.0(10)
N1 C3 C4 108.5(9)
C9 C4 C5 120.4(11)
C9 C4 C3 105.8(10)
C5 C4 C3 133.6(10)
C4 C5 C6 116.6(10)
C4 C5 S1 122.3(8)
C6 C5 S1 120.7(8)
C7 C6 C5 121.0(11)
C7 C6 H7 119.5
C5 C6 H7 119.5
C6 C7 C8 123.5(12)
C6 C7 H8 118.3
C8 C7 H8 118.3
C9 C8 C7 114.4(10)
C9 C8 S2 124.9(8)
C7 C8 S2 120.7(9)
C4 C9 C8 123.7(11)
C4 C9 C10 109.7(10)
C8 C9 C10 126.5(10)
N2 C10 N1 130.4(10)
N2 C10 C9 124.1(10)
N1 C10 C9 105.4(8)
C11 N2 C10 120.7(9)
C18 N3 C11 109.0(9)
C18 N3 As1 125.4(7)
C11 N3 As1 125.5(6)
N2 C11 N3 128.6(9)
N2 C11 C12 124.4(9)
N3 C11 C12 106.9(8)
C13 C12 C17 123.1(10)
C13 C12 C11 128.9(9)
C17 C12 C11 108.0(9)
C12 C13 C14 114.6(9)
C12 C13 S3 123.9(8)
C14 C13 S3 121.6(8)
C15 C14 C13 121.7(10)
C15 C14 H9 119.2
C13 C14 H9 119.2
C16 C15 C14 123.3(10)
C16 C15 H10 118.3
C14 C15 H10 118.3
C15 C16 C17 117.5(10)
C15 C16 S4 122.0(9)
C17 C16 S4 120.5(8)
C12 C17 C16 119.8(10)
C12 C17 C18 107.8(9)
C16 C17 C18 132.5(10)
N4 C18 N3 127.8(10)
N4 C18 C17 123.8(10)
N3 C18 C17 107.9(9)
C18 N4 C19 123.1(10)
C26 N5 C19 105.9(7)
C26 N5 As1 126.7(8)
C19 N5 As1 127.3(7)
N4 C19 N5 125.3(10)
N4 C19 C20 122.8(11)
N5 C19 C20 111.1(9)
C19 C20 C21 133.4(12)
C19 C20 C25 105.2(11)
C21 C20 C25 121.5(11)
C22 C21 C20 116.4(11)
C22 C21 S5 121.6(10)
C20 C21 S5 121.3(9)
C21 C22 C23 123.7(12)
C21 C22 H11 118.1
C23 C22 H11 118.1
C24 C23 C22 121.0(12)
C24 C23 H12 119.5
C22 C23 H12 119.5
C23 C24 C25 118.6(10)
C23 C24 S6 121.1(9)
C25 C24 S6 120.1(8)
C24 C25 C20 118.4(11)
C24 C25 C26 135.1(11)
C20 C25 C26 106.4(11)
N6 C26 N5 128.2(10)
N6 C26 C25 120.0(11)
N5 C26 C25 111.3(9)
C26 N6 C27 122.6(10)
C27 N7 C34 108.1(9)
C27 N7 As1 125.5(7)
C34 N7 As1 126.4(7)
N6 C27 N7 127.1(10)
N6 C27 C28 123.8(9)
N7 C27 C28 109.1(9)
C33 C28 C29 120.2(9)
C33 C28 C27 107.3(9)
C29 C28 C27 132.5(10)
C30 C29 C28 115.9(9)
C30 C29 S7 123.3(8)
C28 C29 S7 120.5(8)
C31 C30 C29 123.6(10)
C31 C30 H13 118.2
C29 C30 H13 118.2
C30 C31 C32 124.3(10)
C30 C31 H14 117.9
C32 C31 H14 117.9
C31 C32 C33 112.9(9)
C31 C32 S8 126.7(8)
C33 C32 S8 120.3(8)
C28 C33 C32 123.0(10)
C28 C33 C34 105.0(9)
C32 C33 C34 131.9(10)
N8 C34 N7 125.7(10)
N8 C34 C33 123.7(10)
N7 C34 C33 110.5(9)
C3 N8 C34 125.1(10)
C5 S1 C35 100.7(5)
C36 C35 C40 127.1(12)
C36 C35 S1 116.2(10)
C40 C35 S1 116.5(9)
C35 C36 C37 122.1(14)
C35 C36 C41 124.3(12)
C37 C36 C41 113.3(12)
C36 C37 C38 116.2(13)
C36 C37 H15 121.9
C38 C37 H15 121.9
C39 C38 C37 123.8(12)
C39 C38 H16 118.1
C37 C38 H16 118.1
C38 C39 C40 120.4(12)
C38 C39 H17 119.8
C40 C39 H17 119.8
C35 C40 C42 127.9(12)
C35 C40 C39 110.3(10)
C42 C40 C39 121.8(11)
C36 C41 H18 109.5
C36 C41 H19 109.5
H18 C41 H19 109.5
C36 C41 H20 109.5
H18 C41 H20 109.5
H19 C41 H20 109.5
C40 C42 H21 109.5
C40 C42 H22 109.5
H21 C42 H22 109.5
C40 C42 H23 109.5
H21 C42 H23 109.5
H22 C42 H23 109.5
C8 S2 C43 104.2(5)
C48 C43 C44 122.1(10)
C48 C43 S2 120.7(8)
C44 C43 S2 117.1(9)
C45 C44 C43 117.9(13)
C45 C44 C49 119.6(11)
C43 C44 C49 122.5(11)
C46 C45 C44 122.2(15)
C46 C45 H24 118.9
C44 C45 H24 118.9
C45 C46 C47 122.0(14)
C45 C46 H25 119.0
C47 C46 H25 119.0
C46 C47 C48 120.6(13)
C46 C47 H26 119.7
C48 C47 H26 119.7
C43 C48 C47 115.1(10)
C43 C48 C50 121.0(11)
C47 C48 C50 123.6(13)
C44 C49 H27 109.5
C44 C49 H28 109.5
H27 C49 H28 109.5
C44 C49 H29 109.5
H27 C49 H29 109.5
H28 C49 H29 109.5
C48 C50 H30 109.5
C48 C50 H31 109.5
H30 C50 H31 109.5
C48 C50 H32 109.5
H30 C50 H32 109.5
H31 C50 H32 109.5
C13 S3 C51 106.3(5)
C56 C51 C52 121.2(11)
C56 C51 S3 119.9(9)
C52 C51 S3 118.8(9)
C53 C52 C51 116.6(13)
C53 C52 C57 123.5(13)
C51 C52 C57 119.6(12)
C54 C53 C52 124.7(15)
C54 C53 H33 117.6
C52 C53 H33 117.6
C53 C54 C55 120.7(14)
C53 C54 H34 119.6
C55 C54 H34 119.6
C54 C55 C56 118.8(12)
C54 C55 H35 120.6
C56 C55 H35 120.6
C51 C56 C55 117.8(11)
C51 C56 C58 124.9(11)
C55 C56 C58 116.9(12)
C52 C57 H36 109.5
C52 C57 H37 109.5
H36 C57 H37 109.5
C52 C57 H38 109.5
H36 C57 H38 109.5
H37 C57 H38 109.5
C56 C58 H39 109.5
C56 C58 H40 109.5
H39 C58 H40 109.5
C56 C58 H41 109.5
H39 C58 H41 109.5
H40 C58 H41 109.5
C16 S4 C59 104.5(5)
C60 C59 C64 121.0(11)
C60 C59 S4 121.0(9)
C64 C59 S4 117.7(9)
C61 C60 C59 120.4(11)
C61 C60 C65 119.1(11)
C59 C60 C65 120.5(11)
C62 C61 C60 118.7(12)
C62 C61 H42 120.6
C60 C61 H42 120.6
C61 C62 C63 120.8(12)
C61 C62 H43 119.6
C63 C62 H43 119.6
C64 C63 C62 123.3(11)
C64 C63 H44 118.3
C62 C63 H44 118.3
C63 C64 C59 115.4(11)
C63 C64 C66 122.9(11)
C59 C64 C66 121.4(11)
C60 C65 H45 109.5
C60 C65 H46 109.5
H45 C65 H46 109.5
C60 C65 H47 109.5
H45 C65 H47 109.5
H46 C65 H47 109.5
C64 C66 H48 109.5
C64 C66 H49 109.5
H48 C66 H49 109.5
C64 C66 H50 109.5
H48 C66 H50 109.5
H49 C66 H50 109.5
C67 S5 C21 102.4(5)
C68 C67 C72 120.5(10)
C68 C67 S5 122.3(9)
C72 C67 S5 117.1(9)
C67 C68 C69 117.0(11)
C67 C68 C73 120.1(11)
C69 C68 C73 122.9(12)
C70 C69 C68 121.7(13)
C70 C69 H51 119.1
C68 C69 H51 119.1
C71 C70 C69 119.7(14)
C71 C70 H52 120.1
C69 C70 H52 120.1
C70 C71 C72 124.3(13)
C70 C71 H53 117.8
C72 C71 H53 117.8
C71 C72 C67 116.6(12)
C71 C72 C74 119.6(12)
C67 C72 C74 123.7(11)
C68 C73 H54 109.5
C68 C73 H55 109.5
H54 C73 H55 109.5
C68 C73 H56 109.5
H54 C73 H56 109.5
H55 C73 H56 109.5
C72 C74 H57 109.5
C72 C74 H58 109.5
H57 C74 H58 109.5
C72 C74 H59 109.5
H57 C74 H59 109.5
H58 C74 H59 109.5
C24 S6 C75 103.5(6)
C76 C75 C80 125.5(14)
C76 C75 S6 119.3(10)
C80 C75 S6 115.1(12)
C77 C76 C75 118.3(14)
C77 C76 C81 118.8(16)
C75 C76 C81 122.6(14)
C76 C77 C78 121.6(16)
C76 C77 H60 119.2
C78 C77 H60 119.2
C77 C78 C79 123.6(15)
C77 C78 H61 118.2
C79 C78 H61 118.2
C78 C79 C80 115.2(12)
C78 C79 H62 122.4
C80 C79 H62 122.4
C75 C80 C79 115.7(14)
C75 C80 C82 129.2(14)
C79 C80 C82 115.1(12)
C76 C81 H63 109.5
C76 C81 H64 109.5
H63 C81 H64 109.5
C76 C81 H65 109.5
H63 C81 H65 109.5
H64 C81 H65 109.5
C80 C82 H66 109.5
C80 C82 H67 109.5
H66 C82 H67 109.5
C80 C82 H68 109.5
H66 C82 H68 109.5
H67 C82 H68 109.5
C29 S7 C83 103.1(5)
C88 C83 C84 123.2(12)
C88 C83 S7 120.5(10)
C84 C83 S7 116.1(10)
C85 C84 C89 121.2(13)
C85 C84 C83 116.0(13)
C89 C84 C83 122.6(13)
C86 C85 C84 121.3(13)
C86 C85 H69 119.4
C84 C85 H69 119.4
C87 C86 C85 121.2(13)
C87 C86 H70 119.4
C85 C86 H70 119.4
C86 C87 C88 122.2(13)
C86 C87 H71 118.9
C88 C87 H71 118.9
C83 C88 C87 115.9(11)
C83 C88 C90 126.2(12)
C87 C88 C90 117.8(12)
C84 C89 H72 109.5
C84 C89 H73 109.5
H72 C89 H73 109.5
C84 C89 H74 109.5
H72 C89 H74 109.5
H73 C89 H74 109.5
C88 C90 H75 109.5
C88 C90 H76 109.5
H75 C90 H76 109.5
C88 C90 H77 109.5
H75 C90 H77 109.5
H76 C90 H77 109.5
C32 S8 C91 101.4(5)
C96 C91 C92 123.9(12)
C96 C91 S8 118.7(11)
C92 C91 S8 117.4(10)
C91 C92 C93 113.5(12)
C91 C92 C97 126.6(12)
C93 C92 C97 119.6(12)
C94 C93 C92 120.5(13)
C94 C93 H78 119.7
C92 C93 H78 119.7
C93 C94 C95 120.9(13)
C93 C94 H79 119.5
C95 C94 H79 119.5
C96 C95 C94 120.6(14)
C96 C95 H80 119.7
C94 C95 H80 119.7
C95 C96 C91 120.3(14)
C95 C96 C98 117.2(13)
C91 C96 C98 122.3(13)
C92 C97 H81 109.5
C92 C97 H82 109.5
H81 C97 H82 109.5
C92 C97 H83 109.5
H81 C97 H83 109.5
H82 C97 H83 109.5
C96 C98 H84 109.5
C96 C98 H85 109.5
H84 C98 H85 109.5
C96 C98 H86 109.5
H84 C98 H86 109.5
H85 C98 H86 109.5
O5 Cl1 O3 114.0(7)
O5 Cl1 O4 108.8(6)
O3 Cl1 O4 109.8(6)
O5 Cl1 O6 108.0(8)
O3 Cl1 O6 112.6(6)
O4 Cl1 O6 102.9(6)

loop_
_geom_bond_atom_site_label_1
_geom_bond_atom_site_label_2
_geom_bond_distance
As1 O1 1.723(6)
As1 O2 1.768(6)
As1 N5 1.923(7)
As1 N3 1.941(8)
As1 N1 1.966(6)
As1 N7 1.987(8)
O1 C1 1.385(9)
C1 H1 0.9800
C1 H2 0.9800
C1 H3 0.9800
O2 C2 1.362(9)
C2 H4 0.9800
C2 H5 0.9800
C2 H6 0.9800
N1 C10 1.359(11)
N1 C3 1.393(11)
C3 N8 1.325(11)
C3 C4 1.442(13)
C4 C9 1.357(11)
C4 C5 1.402(12)
C5 C6 1.440(13)
C5 S1 1.745(10)
C6 C7 1.327(11)
C6 H7 0.9500
C7 C8 1.417(13)
C7 H8 0.9500
C8 C9 1.415(13)
C8 S2 1.751(11)
C9 C10 1.480(13)
C10 N2 1.335(11)
N2 C11 1.300(11)
N3 C18 1.400(11)
N3 C11 1.412(11)
C11 C12 1.445(12)
C12 C13 1.394(12)
C12 C17 1.405(14)
C13 C14 1.435(12)
C13 S3 1.743(10)
C14 C15 1.363(13)
C14 H9 0.9500
C15 C16 1.360(12)
C15 H10 0.9500
C16 C17 1.408(13)
C16 S4 1.757(10)
C17 C18 1.433(13)
C18 N4 1.311(11)
N4 C19 1.340(12)
N5 C26 1.350(12)
N5 C19 1.398(12)
C19 C20 1.416(13)
C20 C21 1.418(13)
C20 C25 1.420(11)
C21 C22 1.339(14)
C21 S5 1.760(11)
C22 C23 1.373(12)
C22 H11 0.9500
C23 C24 1.372(12)
C23 H12 0.9500
C24 C25 1.400(13)
C24 S6 1.756(10)
C25 C26 1.425(13)
C26 N6 1.317(11)
N6 C27 1.341(11)
N7 C27 1.348(11)
N7 C34 1.378(11)
C27 C28 1.469(12)
C28 C33 1.394(14)
C28 C29 1.401(12)
C29 C30 1.366(12)
C29 S7 1.751(10)
C30 C31 1.338(13)
C30 H13 0.9500
C31 C32 1.387(12)
C31 H14 0.9500
C32 C33 1.421(12)
C32 S8 1.741(10)
C33 C34 1.452(12)
C34 N8 1.329(11)
S1 C35 1.818(10)
C35 C36 1.318(14)
C35 C40 1.393(15)
C36 C37 1.328(14)
C36 C41 1.573(15)
C37 C38 1.419(17)
C37 H15 0.9500
C38 C39 1.307(15)
C38 H16 0.9500
C39 C40 1.511(14)
C39 H17 0.9500
C40 C42 1.416(13)
C41 H18 0.9800
C41 H19 0.9800
C41 H20 0.9800
C42 H21 0.9800
C42 H22 0.9800
C42 H23 0.9800
S2 C43 1.759(10)
C43 C48 1.404(14)
C43 C44 1.416(13)
C44 C45 1.366(15)
C44 C49 1.518(15)
C45 C46 1.289(17)
C45 H24 0.9500
C46 C47 1.397(15)
C46 H25 0.9500
C47 C48 1.413(15)
C47 H26 0.9500
C48 C50 1.476(14)
C49 H27 0.9800
C49 H28 0.9800
C49 H29 0.9800
C50 H30 0.9800
C50 H31 0.9800
C50 H32 0.9800
S3 C51 1.768(11)
C51 C56 1.386(14)
C51 C52 1.389(14)
C52 C53 1.353(15)
C52 C57 1.464(14)
C53 C54 1.302(15)
C53 H33 0.9500
C54 C55 1.363(14)
C54 H34 0.9500
C55 C56 1.417(14)
C55 H35 0.9500
C56 C58 1.485(12)
C57 H36 0.9800
C57 H37 0.9800
C57 H38 0.9800
C58 H39 0.9800
C58 H40 0.9800
C58 H41 0.9800
S4 C59 1.787(11)
C59 C60 1.397(13)
C59 C64 1.417(13)
C60 C61 1.367(14)
C60 C65 1.548(13)
C61 C62 1.365(13)
C61 H42 0.9500
C62 C63 1.368(14)
C62 H43 0.9500
C63 C64 1.366(14)
C63 H44 0.9500
C64 C66 1.471(13)
C65 H45 0.9800
C65 H46 0.9800
C65 H47 0.9800
C66 H48 0.9800
C66 H49 0.9800
C66 H50 0.9800
S5 C67 1.744(9)
C67 C68 1.402(14)
C67 C72 1.429(13)
C68 C69 1.432(14)
C68 C73 1.443(13)
C69 C70 1.362(16)
C69 H51 0.9500
C70 C71 1.314(17)
C70 H52 0.9500
C71 C72 1.399(14)
C71 H53 0.9500
C72 C74 1.498(15)
C73 H54 0.9800
C73 H55 0.9800
C73 H56 0.9800
C74 H57 0.9800
C74 H58 0.9800
C74 H59 0.9800
S6 C75 1.822(12)
C75 C76 1.335(16)
C75 C80 1.335(15)
C76 C77 1.327(16)
C76 C81 1.442(15)
C77 C78 1.329(15)
C77 H60 0.9500
C78 C79 1.353(17)
C78 H61 0.9500
C79 C80 1.503(16)
C79 H62 0.9500
C80 C82 1.559(17)
C81 H63 0.9800
C81 H64 0.9800
C81 H65 0.9800
C82 H66 0.9800
C82 H67 0.9800
C82 H68 0.9800
S7 C83 1.780(12)
C83 C88 1.356(14)
C83 C84 1.475(15)
C84 C85 1.373(15)
C84 C89 1.461(15)
C85 C86 1.367(14)
C85 H69 0.9500
C86 C87 1.359(13)
C86 H70 0.9500
C87 C88 1.416(15)
C87 H71 0.9500
C88 C90 1.463(13)
C89 H72 0.9800
C89 H73 0.9800
C89 H74 0.9800
C90 H75 0.9800
C90 H76 0.9800
C90 H77 0.9800
S8 C91 1.775(12)
C91 C96 1.375(14)
C91 C92 1.437(15)
C92 C93 1.443(16)
C92 C97 1.496(14)
C93 C94 1.390(14)
C93 H78 0.9500
C94 C95 1.398(15)
C94 H79 0.9500
C95 C96 1.319(16)
C95 H80 0.9500
C96 C98 1.470(14)
C97 H81 0.9800
C97 H82 0.9800
C97 H83 0.9800
C98 H84 0.9800
C98 H85 0.9800
C98 H86 0.9800
Cl1 O5 1.414(10)
Cl1 O3 1.438(7)
Cl1 O4 1.515(9)
Cl1 O6 1.537(12)

loop_
_geom_torsion_atom_site_label_1
_geom_torsion_atom_site_label_2
_geom_torsion_atom_site_label_3
_geom_torsion_atom_site_label_4
_geom_torsion
O2 As1 O1 C1 -65(32)
N5 As1 O1 C1 -22.9(9)
N3 As1 O1 C1 67.3(9)
N1 As1 O1 C1 157.4(9)
N7 As1 O1 C1 -112.5(9)
O1 As1 O2 C2 -112(31)
N5 As1 O2 C2 -154.1(9)
N3 As1 O2 C2 115.6(8)
N1 As1 O2 C2 25.5(8)
N7 As1 O2 C2 -64.6(8)
O1 As1 N1 C10 -91.4(8)
O2 As1 N1 C10 89.1(8)
N5 As1 N1 C10 -123(46)
N3 As1 N1 C10 -1.5(7)
N7 As1 N1 C10 179.5(7)
O1 As1 N1 C3 87.3(7)
O2 As1 N1 C3 -92.2(7)
N5 As1 N1 C3 56(46)
N3 As1 N1 C3 177.2(7)
N7 As1 N1 C3 -1.7(7)
C10 N1 C3 N8 178.3(11)
As1 N1 C3 N8 -0.6(14)
C10 N1 C3 C4 4.7(10)
As1 N1 C3 C4 -174.1(6)
N8 C3 C4 C9 178.8(9)
N1 C3 C4 C9 -7.4(12)
N8 C3 C4 C5 4.4(19)
N1 C3 C4 C5 178.2(10)
C9 C4 C5 C6 5.8(15)
C3 C4 C5 C6 179.5(10)
C9 C4 C5 S1 178.1(8)
C3 C4 C5 S1 -8.1(17)
C4 C5 C6 C7 -6.4(16)
S1 C5 C6 C7 -178.9(8)
C5 C6 C7 C8 2.3(19)
C6 C7 C8 C9 2.4(17)
C6 C7 C8 S2 -178.0(9)
C5 C4 C9 C8 -1.1(18)
C3 C4 C9 C8 -176.4(9)
C5 C4 C9 C10 -177.5(8)
C3 C4 C9 C10 7.2(13)
C7 C8 C9 C4 -3.0(16)
S2 C8 C9 C4 177.4(8)
C7 C8 C9 C10 172.7(10)
S2 C8 C9 C10 -6.8(16)
C3 N1 C10 N2 -178.5(11)
As1 N1 C10 N2 0.4(15)
C3 N1 C10 C9 -0.3(10)
As1 N1 C10 C9 178.6(6)
C4 C9 C10 N2 173.8(9)
C8 C9 C10 N2 -2.4(17)
C4 C9 C10 N1 -4.5(12)
C8 C9 C10 N1 179.3(9)
N1 C10 N2 C11 0.8(17)
C9 C10 N2 C11 -177.1(9)
O1 As1 N3 C18 -98.4(7)
O2 As1 N3 C18 81.0(8)
N5 As1 N3 C18 -3.6(8)
N1 As1 N3 C18 177.0(7)
N7 As1 N3 C18 -87(20)
O1 As1 N3 C11 86.7(8)
O2 As1 N3 C11 -93.9(7)
N5 As1 N3 C11 -178.4(8)
N1 As1 N3 C11 2.1(8)
N7 As1 N3 C11 98(20)
C10 N2 C11 N3 0.0(17)
C10 N2 C11 C12 176.9(9)
C18 N3 C11 N2 -177.4(10)
As1 N3 C11 N2 -1.8(15)
C18 N3 C11 C12 5.3(10)
As1 N3 C11 C12 -179.1(6)
N2 C11 C12 C13 -0.5(18)
N3 C11 C12 C13 176.9(10)
N2 C11 C12 C17 -179.1(10)
N3 C11 C12 C17 -1.7(12)
C17 C12 C13 C14 -2.0(15)
C11 C12 C13 C14 179.6(10)
C17 C12 C13 S3 179.3(8)
C11 C12 C13 S3 0.9(16)
C12 C13 C14 C15 3.5(15)
S3 C13 C14 C15 -177.8(8)
C13 C14 C15 C16 -3.5(17)
C14 C15 C16 C17 1.5(17)
C14 C15 C16 S4 -175.4(8)
C13 C12 C17 C16 0.3(16)
C11 C12 C17 C16 179.0(9)
C13 C12 C17 C18 178.9(9)
C11 C12 C17 C18 -2.4(12)
C15 C16 C17 C12 0.0(16)
S4 C16 C17 C12 177.0(8)
C15 C16 C17 C18 -178.1(11)
S4 C16 C17 C18 -1.1(17)
C11 N3 C18 N4 -179.3(10)
As1 N3 C18 N4 5.1(15)
C11 N3 C18 C17 -6.8(10)
As1 N3 C18 C17 177.6(6)
C12 C17 C18 N4 178.6(9)
C16 C17 C18 N4 -3.1(19)
C12 C17 C18 N3 5.7(12)
C16 C17 C18 N3 -176.0(10)
N3 C18 N4 C19 -7.7(17)
C17 C18 N4 C19 -179.1(9)
O1 As1 N5 C26 -86.6(8)
O2 As1 N5 C26 92.9(8)
N3 As1 N5 C26 -176.6(8)
N1 As1 N5 C26 -55(46)
N7 As1 N5 C26 2.4(8)
O1 As1 N5 C19 96.1(8)
O2 As1 N5 C19 -84.4(8)
N3 As1 N5 C19 6.2(8)
N1 As1 N5 C19 128(46)
N7 As1 N5 C19 -174.9(8)
C18 N4 C19 N5 10.3(16)
C18 N4 C19 C20 178.5(10)
C26 N5 C19 N4 171.8(10)
As1 N5 C19 N4 -10.5(14)
C26 N5 C19 C20 2.4(11)
As1 N5 C19 C20 -179.8(6)
N4 C19 C20 C21 7(2)
N5 C19 C20 C21 176.5(11)
N4 C19 C20 C25 -173.6(9)
N5 C19 C20 C25 -3.9(13)
C19 C20 C21 C22 178.2(11)
C25 C20 C21 C22 -1.3(17)
C19 C20 C21 S5 8.2(19)
C25 C20 C21 S5 -171.3(8)
C20 C21 C22 C23 4.0(18)
S5 C21 C22 C23 174.0(9)
C21 C22 C23 C24 -7.0(19)
C22 C23 C24 C25 6.9(16)
C22 C23 C24 S6 -177.8(8)
C23 C24 C25 C20 -4.2(16)
S6 C24 C25 C20 -179.6(8)
C23 C24 C25 C26 173.3(11)
S6 C24 C25 C26 -2.1(17)
C19 C20 C25 C24 -178.1(8)
C21 C20 C25 C24 1.6(17)
C19 C20 C25 C26 3.8(13)
C21 C20 C25 C26 -176.6(9)
C19 N5 C26 N6 172.0(11)
As1 N5 C26 N6 -5.7(15)
C19 N5 C26 C25 0.1(10)
As1 N5 C26 C25 -177.7(6)
C24 C25 C26 N6 7.1(18)
C20 C25 C26 N6 -175.2(9)
C24 C25 C26 N5 179.8(10)
C20 C25 C26 N5 -2.5(13)
N5 C26 N6 C27 5.6(17)
C25 C26 N6 C27 177.0(9)
O1 As1 N7 C27 95.1(8)
O2 As1 N7 C27 -84.4(8)
N5 As1 N7 C27 0.2(8)
N3 As1 N7 C27 84(20)
N1 As1 N7 C27 179.6(8)
O1 As1 N7 C34 -84.9(8)
O2 As1 N7 C34 95.7(7)
N5 As1 N7 C34 -179.7(8)
N3 As1 N7 C34 -96(20)
N1 As1 N7 C34 -0.3(8)
C26 N6 C27 N7 -2.5(17)
C26 N6 C27 C28 178.3(9)
C34 N7 C27 N6 179.8(10)
As1 N7 C27 N6 -0.1(15)
C34 N7 C27 C28 -0.9(11)
As1 N7 C27 C28 179.1(6)
N6 C27 C28 C33 -179.8(9)
N7 C27 C28 C33 0.9(12)
N6 C27 C28 C29 -1.8(19)
N7 C27 C28 C29 178.9(10)
C33 C28 C29 C30 -5.1(15)
C27 C28 C29 C30 177.1(11)
C33 C28 C29 S7 -178.1(8)
C27 C28 C29 S7 4.1(17)
C28 C29 C30 C31 4.7(16)
S7 C29 C30 C31 177.4(8)
C29 C30 C31 C32 -2.6(18)
C30 C31 C32 C33 0.7(15)
C30 C31 C32 S8 177.9(8)
C29 C28 C33 C32 3.7(17)
C27 C28 C33 C32 -178.0(9)
C29 C28 C33 C34 -178.8(9)
C27 C28 C33 C34 -0.5(12)
C31 C32 C33 C28 -1.3(15)
S8 C32 C33 C28 -178.8(8)
C31 C32 C33 C34 -178.1(11)
S8 C32 C33 C34 4.5(16)
C27 N7 C34 N8 -174.8(10)
As1 N7 C34 N8 5.1(14)
C27 N7 C34 C33 0.6(11)
As1 N7 C34 C33 -179.4(6)
C28 C33 C34 N8 175.5(9)
C32 C33 C34 N8 -7.3(18)
C28 C33 C34 N7 -0.1(12)
C32 C33 C34 N7 177.1(10)
N1 C3 N8 C34 6.0(17)
C4 C3 N8 C34 178.7(9)
N7 C34 N8 C3 -8.4(17)
C33 C34 N8 C3 176.7(9)
C4 C5 S1 C35 149.1(9)
C6 C5 S1 C35 -38.8(10)
C5 S1 C35 C36 -78.8(10)
C5 S1 C35 C40 106.5(10)
C40 C35 C36 C37 -5(2)
S1 C35 C36 C37 -178.6(10)
C40 C35 C36 C41 -178.1(11)
S1 C35 C36 C41 7.8(16)
C35 C36 C37 C38 5(2)
C41 C36 C37 C38 179.2(11)
C36 C37 C38 C39 -2(2)
C37 C38 C39 C40 -1(2)
C36 C35 C40 C42 179.3(12)
S1 C35 C40 C42 -6.6(17)
C36 C35 C40 C39 0.9(18)
S1 C35 C40 C39 175.0(7)
C38 C39 C40 C35 1.9(17)
C38 C39 C40 C42 -176.7(12)
C9 C8 S2 C43 -175.0(9)
C7 C8 S2 C43 5.5(11)
C8 S2 C43 C48 -88.3(10)
C8 S2 C43 C44 95.0(9)
C48 C43 C44 C45 -1.0(18)
S2 C43 C44 C45 175.7(9)
C48 C43 C44 C49 177.9(11)
S2 C43 C44 C49 -5.5(15)
C43 C44 C45 C46 3(2)
C49 C44 C45 C46 -175.8(13)
C44 C45 C46 C47 -4(2)
C45 C46 C47 C48 3(2)
C44 C43 C48 C47 -0.3(17)
S2 C43 C48 C47 -176.8(9)
C44 C43 C48 C50 -174.3(11)
S2 C43 C48 C50 9.2(16)
C46 C47 C48 C43 -0.4(18)
C46 C47 C48 C50 173.4(12)
C12 C13 S3 C51 172.9(9)
C14 C13 S3 C51 -5.7(10)
C13 S3 C51 C56 76.0(11)
C13 S3 C51 C52 -108.3(10)
C56 C51 C52 C53 5.5(19)
S3 C51 C52 C53 -170.2(10)
C56 C51 C52 C57 178.3(12)
S3 C51 C52 C57 2.7(17)
C51 C52 C53 C54 -3(2)
C57 C52 C53 C54 -175.2(14)
C52 C53 C54 C55 -1(2)
C53 C54 C55 C56 2(2)
C52 C51 C56 C55 -4.8(18)
S3 C51 C56 C55 170.8(9)
C52 C51 C56 C58 -177.8(11)
S3 C51 C56 C58 -2.2(17)
C54 C55 C56 C51 1.2(18)
C54 C55 C56 C58 174.8(11)
C15 C16 S4 C59 -2.5(11)
C17 C16 S4 C59 -179.3(9)
C16 S4 C59 C60 72.6(11)
C16 S4 C59 C64 -113.2(9)
C64 C59 C60 C61 2.4(19)
S4 C59 C60 C61 176.3(9)
C64 C59 C60 C65 -174.0(10)
S4 C59 C60 C65 -0.1(16)
C59 C60 C61 C62 -4.5(19)
C65 C60 C61 C62 172.0(11)
C60 C61 C62 C63 2(2)
C61 C62 C63 C64 4(2)
C62 C63 C64 C59 -6(2)
C62 C63 C64 C66 -179.7(12)
C60 C59 C64 C63 2.6(18)
S4 C59 C64 C63 -171.5(9)
C60 C59 C64 C66 176.7(11)
S4 C59 C64 C66 2.6(16)
C22 C21 S5 C67 31.9(12)
C20 C21 S5 C67 -158.6(9)
C21 S5 C67 C68 -106.6(10)
C21 S5 C67 C72 77.5(9)
C72 C67 C68 C69 0.4(17)
S5 C67 C68 C69 -175.4(9)
C72 C67 C68 C73 -178.1(10)
S5 C67 C68 C73 6.1(17)
C67 C68 C69 C70 0.3(19)
C73 C68 C69 C70 178.7(13)
C68 C69 C70 C71 -1(2)
C69 C70 C71 C72 2(2)
C70 C71 C72 C67 -1(2)
C70 C71 C72 C74 179.7(13)
C68 C67 C72 C71 -0.2(17)
S5 C67 C72 C71 175.8(9)
C68 C67 C72 C74 179.3(11)
S5 C67 C72 C74 -4.7(16)
C23 C24 S6 C75 2.4(11)
C25 C24 S6 C75 177.6(9)
C24 S6 C75 C76 89.3(12)
C24 S6 C75 C80 -94.7(11)
C80 C75 C76 C77 2(2)
S6 C75 C76 C77 177.3(11)
C80 C75 C76 C81 176.1(14)
S6 C75 C76 C81 -8(2)
C75 C76 C77 C78 -3(2)
C81 C76 C77 C78 -177.9(14)
C76 C77 C78 C79 3(3)
C77 C78 C79 C80 0(2)
C76 C75 C80 C79 0(2)
S6 C75 C80 C79 -175.2(9)
C76 C75 C80 C82 -178.1(14)
S6 C75 C80 C82 6(2)
C78 C79 C80 C75 -1.2(19)
C78 C79 C80 C82 177.5(12)
C30 C29 S7 C83 3.5(11)
C28 C29 S7 C83 175.9(9)
C29 S7 C83 C88 -76.9(11)
C29 S7 C83 C84 107.5(10)
C88 C83 C84 C85 -1(2)
S7 C83 C84 C85 174.2(10)
C88 C83 C84 C89 -177.3(13)
S7 C83 C84 C89 -1.8(17)
C89 C84 C85 C86 -180.0(13)
C83 C84 C85 C86 4(2)
C84 C85 C86 C87 -5(2)
C85 C86 C87 C88 2(2)
C84 C83 C88 C87 -0.9(19)
S7 C83 C88 C87 -176.2(9)
C84 C83 C88 C90 177.4(12)
S7 C83 C88 C90 2.1(19)
C86 C87 C88 C83 0(2)
C86 C87 C88 C90 -177.9(12)
C31 C32 S8 C91 6.0(11)
C33 C32 S8 C91 -177.0(8)
C32 S8 C91 C96 108.6(11)
C32 S8 C91 C92 -74.3(11)
C96 C91 C92 C93 -5(2)
S8 C91 C92 C93 178.3(9)
C96 C91 C92 C97 -178.7(13)
S8 C91 C92 C97 4.3(19)
C91 C92 C93 C94 6(2)
C97 C92 C93 C94 180.0(12)
C92 C93 C94 C95 -2(2)
C93 C94 C95 C96 -2(2)
C94 C95 C96 C91 3(2)
C94 C95 C96 C98 179.7(13)
C92 C91 C96 C95 0(2)
S8 C91 C96 C95 177.3(11)
C92 C91 C96 C98 -175.8(12)
S8 C91 C96 C98 1.2(19)

loop_
_platon_squeeze_void_nr
_platon_squeeze_void_average_x
_platon_squeeze_void_average_y
_platon_squeeze_void_average_z
_platon_squeeze_void_volume
_platon_squeeze_void_count_electrons
_platon_squeeze_void_content
1 0.024 0.153 0.019 30 6 ' '
2 -0.003 0.500 0.000 980 503 ' '
3 -0.025 0.846 -0.019 30 7 ' '
4 0.414 0.000 0.500 980 504 ' '
5 -0.025 0.654 0.481 30 6 ' '
6 0.024 0.346 0.519 30 7 ' '
7 0.484 0.651 0.486 25 5 ' '
8 0.484 0.849 0.986 25 6 ' '
9 0.516 0.151 0.013 25 5 ' '
10 0.516 0.349 0.513 25 6 ' '
